data_4114683
loop_
_publ_author_name
'Kuei-Fang Hsu'
'Duck-Young Chung'
'Sangeeta Lal'
'Antje Mrotzek'
'Theodora Kyratsi'
'Tim Hogan'
'Mercouri G. Kanatzidis'

_publ_section_title
;
 CsMBi3Te6 and CsM2Bi3Te7 (M = Pb, Sn): New Thermoelectric Compounds with
 Low-Dimensional Structures
;
_journal_name_full 'Journal of the American Chemical Society'
_journal_page_first 2410
_journal_page_last 2411
_journal_paper_doi 10.1021/ja017602i
_journal_volume 124
_journal_year 2002
_chemical_formula_moiety 'Cs0.91 Pb1.91 Bi3.09 Te7'
_chemical_formula_sum 'Bi3.09 Cs0.91 Pb1.91 Te7'
_chemical_formula_weight 2055.65
_chemical_name_systematic
; 
 cesium lead bismuth telluride (0.91/1.91/3.09/7) 
;
_space_group_IT_number 63
_symmetry_cell_setting orthorhombic
_symmetry_space_group_name_Hall '-C 2c 2'
_symmetry_space_group_name_H-M 'C m c m'
_atom_sites_solution_hydrogens geom
_atom_sites_solution_primary direct
_atom_sites_solution_secondary difmap
_audit_creation_method SHELXL-97
_cell_angle_alpha 90.00
_cell_angle_beta 90.00
_cell_angle_gamma 90.00
_cell_formula_units_Z 8
_cell_length_a 4.3456(6)
_cell_length_b 32.476(5)
_cell_length_c 12.5075(18)
_cell_measurement_reflns_used 896
_cell_measurement_temperature 293(2)
_cell_measurement_theta_max 23.20
_cell_measurement_theta_min 3.17
_cell_volume 1765.2(4)
_computing_cell_refinement 'Bruker SMART'
_computing_data_collection 'Bruker SMART'
_computing_data_reduction 'Bruker SAINT'
_computing_molecular_graphics 'Bruker SHELXTL'
_computing_publication_material 'Bruker SHELXTL'
_computing_structure_refinement 'SHELXL-97 (Sheldrick, 1997)'
_computing_structure_solution 'SHELXS-97 (Sheldrick, 1990)'
_diffrn_ambient_temperature 293(2)
_diffrn_measured_fraction_theta_full 1.000
_diffrn_measured_fraction_theta_max 1.000
_diffrn_measurement_device_type 'CCD area detector'
_diffrn_measurement_method 'phi and omega scans'
_diffrn_radiation_monochromator graphite
_diffrn_radiation_source 'fine-focus sealed tube'
_diffrn_radiation_type MoK\a
_diffrn_radiation_wavelength 0.71073
_diffrn_reflns_av_R_equivalents 0.0351
_diffrn_reflns_av_sigmaI/netI 0.0193
_diffrn_reflns_limit_h_max 4
_diffrn_reflns_limit_h_min -4
_diffrn_reflns_limit_k_max 36
_diffrn_reflns_limit_k_min -32
_diffrn_reflns_limit_l_max 12
_diffrn_reflns_limit_l_min -13
_diffrn_reflns_number 3928
_diffrn_reflns_theta_full 23.24
_diffrn_reflns_theta_max 23.24
_diffrn_reflns_theta_min 1.25
_exptl_absorpt_coefficient_mu 124.317
_exptl_absorpt_correction_T_max 1.0000
_exptl_absorpt_correction_T_min 0.5252
_exptl_absorpt_correction_type empirical
_exptl_absorpt_process_details
;
 The absorption correction was based on 2575 symmetry-equivalent reflections
 using the SADABS program. Sheldric, G. M. (1996). SADABS. Bruker Area Detector 
 Absorption Correction Software. University of Gottingen, Germany. 
;
_exptl_crystal_colour black
_exptl_crystal_density_diffrn 15.559
_exptl_crystal_description needle
_exptl_crystal_F_000 6656
_exptl_crystal_size_max 0.17
_exptl_crystal_size_mid 0.10
_exptl_crystal_size_min 0.10
_refine_diff_density_max 3.540
_refine_diff_density_min -4.194
_refine_diff_density_rms 0.542
_refine_ls_extinction_coef 0.000023(10)
_refine_ls_extinction_expression Fc^*^=kFc[1+0.001xFc^2^\l^3^/sin(2\q)]^-1/4^
_refine_ls_extinction_method SHELXL
_refine_ls_goodness_of_fit_ref 1.062
_refine_ls_hydrogen_treatment mixed
_refine_ls_matrix_type full
_refine_ls_number_parameters 48
_refine_ls_number_reflns 769
_refine_ls_number_restraints 0
_refine_ls_restrained_S_all 1.062
_refine_ls_R_factor_all 0.0489
_refine_ls_R_factor_gt 0.0410
_refine_ls_shift/su_max 0.000
_refine_ls_shift/su_mean 0.000
_refine_ls_structure_factor_coef Fsqd
_refine_ls_weighting_details 'calc w=1/[\s^2^(Fo^2^)+(0.0645P)^2^+166.5121P] where P=(Fo^2^+2Fc^2^)/3'
_refine_ls_weighting_scheme calc
_refine_ls_wR_factor_gt 0.1131
_refine_ls_wR_factor_ref 0.1179
_reflns_number_gt 646
_reflns_number_total 769
_reflns_threshold_expression >2sigma(I)
_cod_data_source_file ja017602i_2.cif
_cod_data_source_block CsPb2Bi3Te7
_cod_database_code 4114683

loop_
_symmetry_equiv_pos_as_xyz
'x, y, z'
'-x, -y, z+1/2'
'-x, y, -z+1/2'
'x, -y, -z'
'x+1/2, y+1/2, z'
'-x+1/2, -y+1/2, z+1/2'
'-x+1/2, y+1/2, -z+1/2'
'x+1/2, -y+1/2, -z'
'-x, -y, -z'
'x, y, -z-1/2'
'x, -y, z-1/2'
'-x, y, z'
'-x+1/2, -y+1/2, -z'
'x+1/2, y+1/2, -z-1/2'
'x+1/2, -y+1/2, z-1/2'
'-x+1/2, y+1/2, z'

loop_
_atom_site_label
_atom_site_type_symbol
_atom_site_fract_x
_atom_site_fract_y
_atom_site_fract_z
_atom_site_U_iso_or_equiv
_atom_site_adp_type
_atom_site_occupancy
_atom_site_symmetry_multiplicity
_atom_site_calc_flag
_atom_site_refinement_flags
Bi1 Bi 0.5000 0.14721(3) 0.49680(8) 0.0200(4) Uani 1 2 d S
Bi2 Bi 0.0000 0.07730(5) 0.7500 0.0243(5) Uani 1 4 d S
Bi3 Bi 0.0000 0.06990(5) 0.2500 0.0234(5) Uani 1 4 d S
Bi4 Bi 0.5000 0.0000 0.5000 0.0224(5) Uani 1 4 d S
Cs1 Cs 0.5000 0.25225(9) 0.2500 0.0329(8) Uani 0.91 4 d SP
Te1 Te 0.0000 0.20736(6) 0.47930(16) 0.0210(5) Uani 1 2 d S
Te2 Te 0.5000 0.14367(8) 0.7500 0.0199(7) Uani 1 4 d S
Te3 Te 0.5000 0.13431(8) 0.2500 0.0170(6) Uani 1 4 d S
Te4 Te 0.0000 0.06924(5) 0.49912(12) 0.0148(5) Uani 1 2 d S
Te5 Te 0.5000 0.00312(7) 0.7500 0.0160(6) Uani 1 4 d S

loop_
_atom_site_aniso_label
_atom_site_aniso_U_11
_atom_site_aniso_U_22
_atom_site_aniso_U_33
_atom_site_aniso_U_23
_atom_site_aniso_U_13
_atom_site_aniso_U_12
Bi1 0.0154(6) 0.0208(7) 0.0239(7) -0.0006(4) 0.000 0.000
Bi2 0.0188(9) 0.0340(10) 0.0201(9) 0.000 0.000 0.000
Bi3 0.0193(9) 0.0286(9) 0.0223(9) 0.000 0.000 0.000
Bi4 0.0178(9) 0.0270(9) 0.0223(10) -0.0001(6) 0.000 0.000
Cs1 0.0455(18) 0.0324(18) 0.0209(16) 0.000 0.000 0.000
Te1 0.0116(9) 0.0227(10) 0.0288(11) 0.0008(8) 0.000 0.000
Te2 0.0142(14) 0.0259(15) 0.0196(14) 0.000 0.000 0.000
Te3 0.0169(14) 0.0198(13) 0.0145(13) 0.000 0.000 0.000
Te4 0.0135(10) 0.0136(10) 0.0172(11) -0.0001(7) 0.000 0.000
Te5 0.0135(13) 0.0201(14) 0.0144(15) 0.000 0.000 0.000

loop_
_atom_type_symbol
_atom_type_description
_atom_type_scat_dispersion_real
_atom_type_scat_dispersion_imag
_atom_type_scat_source
Te Te -0.5308 1.6751 'International Tables Vol C Tables 4.2.6.8 and 6.1.1.4'
Cs Cs -0.3680 2.1192 'International Tables Vol C Tables 4.2.6.8 and 6.1.1.4'
Pb Pb -3.3944 10.1111 'International Tables Vol C Tables 4.2.6.8 and 6.1.1.4'
Bi Bi -4.1077 10.2566 'International Tables Vol C Tables 4.2.6.8 and 6.1.1.4'

loop_
_geom_angle_atom_site_label_1
_geom_angle_atom_site_label_2
_geom_angle_atom_site_label_3
_geom_angle
_geom_angle_site_symmetry_1
_geom_angle_site_symmetry_3
_geom_angle_publ_flag
Te1 Bi1 Te1 95.73(7) 1_655 . yes
Te1 Bi1 Te3 90.89(5) 1_655 . yes
Te1 Bi1 Te3 90.89(5) . . yes
Te1 Bi1 Te2 95.67(5) 1_655 . yes
Te1 Bi1 Te2 95.67(5) . . yes
Te3 Bi1 Te2 170.19(8) . . yes
Te1 Bi1 Te4 171.69(5) 1_655 . yes
Te1 Bi1 Te4 91.36(3) . . yes
Te3 Bi1 Te4 84.64(5) . . yes
Te2 Bi1 Te4 87.92(5) . . yes
Te1 Bi1 Te4 91.36(3) 1_655 1_655 yes
Te1 Bi1 Te4 171.69(5) . 1_655 yes
Te3 Bi1 Te4 84.64(5) . 1_655 yes
Te2 Bi1 Te4 87.92(5) . 1_655 yes
Te4 Bi1 Te4 81.26(4) . 1_655 yes
Te2 Bi2 Te2 90.46(8) . 1_455 yes
Te2 Bi2 Te4 93.36(3) . 10_557 yes
Te2 Bi2 Te4 93.36(3) 1_455 10_557 yes
Te2 Bi2 Te4 93.36(3) . . yes
Te2 Bi2 Te4 93.36(3) 1_455 . yes
Te4 Bi2 Te4 170.47(8) 10_557 . yes
Te2 Bi2 Te5 176.82(6) . 1_455 yes
Te2 Bi2 Te5 92.72(4) 1_455 1_455 yes
Te4 Bi2 Te5 86.46(3) 10_557 1_455 yes
Te4 Bi2 Te5 86.46(3) . 1_455 yes
Te2 Bi2 Te5 92.72(4) . . yes
Te2 Bi2 Te5 176.82(6) 1_455 . yes
Te4 Bi2 Te5 86.46(3) 10_557 . yes
Te4 Bi2 Te5 86.46(3) . . yes
Te5 Bi2 Te5 84.10(7) 1_455 . yes
Te3 Bi3 Te3 92.18(8) . 1_455 yes
Te3 Bi3 Te4 90.28(3) . . yes
Te3 Bi3 Te4 90.28(3) 1_455 . yes
Te3 Bi3 Te4 90.28(3) . 10_556 yes
Te3 Bi3 Te4 90.28(3) 1_455 10_556 yes
Te4 Bi3 Te4 179.20(8) . 10_556 yes
Te3 Bi3 Te5 176.41(6) . 9_556 yes
Te3 Bi3 Te5 91.41(4) 1_455 9_556 yes
Te4 Bi3 Te5 89.71(3) . 9_556 yes
Te4 Bi3 Te5 89.71(3) 10_556 9_556 yes
Te3 Bi3 Te5 91.41(4) . 9_656 yes
Te3 Bi3 Te5 176.41(6) 1_455 9_656 yes
Te4 Bi3 Te5 89.71(3) . 9_656 yes
Te4 Bi3 Te5 89.71(3) 10_556 9_656 yes
Te5 Bi3 Te5 84.99(7) 9_556 9_656 yes
Te4 Bi4 Te4 180.00(4) 9_556 1_655 yes
Te4 Bi4 Te4 88.04(4) 9_556 9_656 yes
Te4 Bi4 Te4 91.96(4) 1_655 9_656 yes
Te4 Bi4 Te4 91.96(4) 9_556 . yes
Te4 Bi4 Te4 88.04(4) 1_655 . yes
Te4 Bi4 Te4 180.0 9_656 . yes
Te4 Bi4 Te5 88.87(4) 9_556 9_656 yes
Te4 Bi4 Te5 91.13(4) 1_655 9_656 yes
Te4 Bi4 Te5 88.87(4) 9_656 9_656 yes
Te4 Bi4 Te5 91.13(4) . 9_656 yes
Te4 Bi4 Te5 91.13(4) 9_556 . yes
Te4 Bi4 Te5 88.87(4) 1_655 . yes
Te4 Bi4 Te5 91.13(4) 9_656 . yes
Te4 Bi4 Te5 88.87(4) . . yes
Te5 Bi4 Te5 180.0 9_656 . yes
Te1 Cs1 Te1 137.64(10) 13_556 6_554 no
Te1 Cs1 Te3 111.18(5) 13_556 . no
Te1 Cs1 Te3 111.18(5) 6_554 . no
Te1 Cs1 Te1 145.54(2) 13_556 10_556 no
Te1 Cs1 Te1 56.41(4) 6_554 10_556 no
Te3 Cs1 Te1 67.95(5) . 10_556 no
Te1 Cs1 Te1 56.41(4) 13_556 1_655 no
Te1 Cs1 Te1 145.54(2) 6_554 1_655 no
Te3 Cs1 Te1 67.95(5) . 1_655 no
Te1 Cs1 Te1 135.89(10) 10_556 1_655 no
Te1 Cs1 Te1 145.54(2) 13_556 10_656 no
Te1 Cs1 Te1 56.41(4) 6_554 10_656 no
Te3 Cs1 Te1 67.95(5) . 10_656 no
Te1 Cs1 Te1 68.07(4) 10_556 10_656 no
Te1 Cs1 Te1 95.25(6) 1_655 10_656 no
Te1 Cs1 Te1 56.41(4) 13_556 . no
Te1 Cs1 Te1 145.54(2) 6_554 . no
Te3 Cs1 Te1 67.95(5) . . no
Te1 Cs1 Te1 95.25(6) 10_556 . no
Te1 Cs1 Te1 68.07(4) 1_655 . no
Te1 Cs1 Te1 135.89(10) 10_656 . no
Te1 Cs1 Te2 72.31(5) 13_556 13_656 no
Te1 Cs1 Te2 72.31(5) 6_554 13_656 no
Te3 Cs1 Te2 147.27(3) . 13_656 no
Te1 Cs1 Te2 128.21(5) 10_556 13_656 no
Te1 Cs1 Te2 90.76(4) 1_655 13_656 no
Te1 Cs1 Te2 90.76(4) 10_656 13_656 no
Te1 Cs1 Te2 128.21(5) . 13_656 no
Te1 Cs1 Te2 72.31(5) 13_556 13_556 no
Te1 Cs1 Te2 72.31(5) 6_554 13_556 no
Te3 Cs1 Te2 147.27(3) . 13_556 no
Te1 Cs1 Te2 90.76(4) 10_556 13_556 no
Te1 Cs1 Te2 128.21(5) 1_655 13_556 no
Te1 Cs1 Te2 128.21(5) 10_656 13_556 no
Te1 Cs1 Te2 90.76(4) . 13_556 no
Te2 Cs1 Te2 65.46(6) 13_656 13_556 no
Te1 Cs1 Cs1 90.0 13_556 1_455 no
Te1 Cs1 Cs1 90.0 6_554 1_455 no
Te3 Cs1 Cs1 90.0 . 1_455 no
Te1 Cs1 Cs1 55.97(2) 10_556 1_455 no
Te1 Cs1 Cs1 124.03(2) 1_655 1_455 no
Te1 Cs1 Cs1 124.03(2) 10_656 1_455 no
Te1 Cs1 Cs1 55.97(2) . 1_455 no
Te2 Cs1 Cs1 122.73(3) 13_656 1_455 no
Te2 Cs1 Cs1 57.27(3) 13_556 1_455 no
Te1 Cs1 Cs1 90.0 13_556 1_655 no
Te1 Cs1 Cs1 90.0 6_554 1_655 no
Te3 Cs1 Cs1 90.0 . 1_655 no
Te1 Cs1 Cs1 124.03(2) 10_556 1_655 no
Te1 Cs1 Cs1 55.97(2) 1_655 1_655 no
Te1 Cs1 Cs1 55.97(2) 10_656 1_655 no
Te1 Cs1 Cs1 124.03(2) . 1_655 no
Te2 Cs1 Cs1 57.27(3) 13_656 1_655 no
Te2 Cs1 Cs1 122.73(3) 13_556 1_655 no
Cs1 Cs1 Cs1 180.0 1_455 1_655 no
Te1 Cs1 Bi1 153.32(7) 13_556 10_556 no
Te1 Cs1 Bi1 69.04(4) 6_554 10_556 no
Te3 Cs1 Bi1 42.14(3) . 10_556 no
Te1 Cs1 Bi1 39.28(3) 10_556 10_556 no
Te1 Cs1 Bi1 102.55(6) 1_655 10_556 no
Te1 Cs1 Bi1 39.28(3) 10_656 10_556 no
Te1 Cs1 Bi1 102.55(6) . 10_556 no
Te2 Cs1 Bi1 128.589(15) 13_656 10_556 no
Te2 Cs1 Bi1 128.589(15) 13_556 10_556 no
Cs1 Cs1 Bi1 90.0 1_455 10_556 no
Cs1 Cs1 Bi1 90.0 1_655 10_556 no
Bi1 Te1 Bi1 95.73(7) 1_455 . no
Bi1 Te1 Cs1 99.86(6) 1_455 13_556 no
Bi1 Te1 Cs1 99.86(6) . 13_556 no
Bi1 Te1 Cs1 83.71(4) 1_455 1_455 no
Bi1 Te1 Cs1 136.10(7) . 1_455 no
Cs1 Te1 Cs1 123.59(4) 13_556 1_455 no
Bi1 Te1 Cs1 136.10(7) 1_455 . no
Bi1 Te1 Cs1 83.71(4) . . no
Cs1 Te1 Cs1 123.59(4) 13_556 . no
Cs1 Te1 Cs1 68.07(4) 1_455 . no
Bi2 Te2 Bi2 90.46(8) . 1_655 no
Bi2 Te2 Bi1 91.46(3) . . no
Bi2 Te2 Bi1 91.46(3) 1_655 . no
Bi2 Te2 Bi1 91.46(3) . 10_557 no
Bi2 Te2 Bi1 91.46(3) 1_655 10_557 no
Bi1 Te2 Bi1 175.84(10) . 10_557 no
Bi2 Te2 Cs1 167.50(6) . 13_656 no
Bi2 Te2 Cs1 102.04(4) 1_655 13_656 no
Bi1 Te2 Cs1 88.25(4) . 13_656 no
Bi1 Te2 Cs1 88.25(4) 10_557 13_656 no
Bi2 Te2 Cs1 102.04(4) . 13_556 no
Bi2 Te2 Cs1 167.50(6) 1_655 13_556 no
Bi1 Te2 Cs1 88.25(4) . 13_556 no
Bi1 Te2 Cs1 88.25(4) 10_557 13_556 no
Cs1 Te2 Cs1 65.46(6) 13_656 13_556 no
Bi3 Te3 Bi3 92.18(8) . 1_655 no
Bi3 Te3 Bi1 95.35(3) . . no
Bi3 Te3 Bi1 95.35(3) 1_655 . no
Bi3 Te3 Bi1 95.35(3) . 10_556 no
Bi3 Te3 Bi1 95.35(3) 1_655 10_556 no
Bi1 Te3 Bi1 164.55(10) . 10_556 no
Bi3 Te3 Cs1 133.91(4) . . no
Bi3 Te3 Cs1 133.91(4) 1_655 . no
Bi1 Te3 Cs1 82.27(5) . . no
Bi1 Te3 Cs1 82.27(5) 10_556 . no
Bi3 Te4 Bi4 90.49(4) . 1_455 no
Bi3 Te4 Bi4 90.49(4) . . no
Bi4 Te4 Bi4 88.04(4) 1_455 . no
Bi3 Te4 Bi2 174.83(7) . . no
Bi4 Te4 Bi2 93.23(4) 1_455 . no
Bi4 Te4 Bi2 93.23(4) . . no
Bi3 Te4 Bi1 89.20(4) . . no
Bi4 Te4 Bi1 176.60(4) 1_455 . no
Bi4 Te4 Bi1 95.351(16) . . no
Bi2 Te4 Bi1 86.88(4) . . no
Bi3 Te4 Bi1 89.20(4) . 1_455 no
Bi4 Te4 Bi1 95.351(16) 1_455 1_455 no
Bi4 Te4 Bi1 176.60(4) . 1_455 no
Bi2 Te4 Bi1 86.88(4) . 1_455 no
Bi1 Te4 Bi1 81.26(4) . 1_455 no
Bi4 Te5 Bi4 176.29(8) . 2_655 no
Bi4 Te5 Bi3 88.63(3) . 9_556 no
Bi4 Te5 Bi3 88.63(3) 2_655 9_556 no
Bi4 Te5 Bi3 88.63(3) . 9_656 no
Bi4 Te5 Bi3 88.63(3) 2_655 9_656 no
Bi3 Te5 Bi3 84.99(7) 9_556 9_656 no
Bi4 Te5 Bi2 91.38(3) . 1_655 no
Bi4 Te5 Bi2 91.38(3) 2_655 1_655 no
Bi3 Te5 Bi2 179.55(6) 9_556 1_655 no
Bi3 Te5 Bi2 95.45(3) 9_656 1_655 no
Bi4 Te5 Bi2 91.38(3) . . no
Bi4 Te5 Bi2 91.38(3) 2_655 . no
Bi3 Te5 Bi2 95.45(3) 9_556 . no
Bi3 Te5 Bi2 179.55(6) 9_656 . no
Bi2 Te5 Bi2 84.10(7) 1_655 . no

loop_
_geom_bond_atom_site_label_1
_geom_bond_atom_site_label_2
_geom_bond_distance
_geom_bond_site_symmetry_2
_geom_bond_publ_flag
Bi1 Te1 2.9301(15) 1_655 yes
Bi1 Te1 2.9301(15) . yes
Bi1 Te3 3.1152(11) . yes
Bi1 Te2 3.1689(11) . yes
Bi1 Te4 3.3368(15) . yes
Bi1 Te4 3.3368(15) 1_655 yes
Bi2 Te2 3.061(2) . yes
Bi2 Te2 3.061(2) 1_455 yes
Bi2 Te4 3.1487(16) 10_557 yes
Bi2 Te4 3.1487(16) . yes
Bi2 Te5 3.244(2) 1_455 yes
Bi2 Te5 3.244(2) . yes
Bi3 Te3 3.016(2) . yes
Bi3 Te3 3.016(2) 1_455 yes
Bi3 Te4 3.1160(16) . yes
Bi3 Te4 3.1160(16) 10_556 yes
Bi3 Te5 3.216(2) 9_556 yes
Bi3 Te5 3.216(2) 9_656 yes
Bi4 Te4 3.1269(12) 9_556 yes
Bi4 Te4 3.1269(12) 1_655 yes
Bi4 Te4 3.1269(12) 9_656 yes
Bi4 Te4 3.1269(12) . yes
Bi4 Te5 3.1285(5) 9_656 yes
Bi4 Te5 3.1285(4) . yes
Cs1 Te1 3.631(2) 13_556 yes
Cs1 Te1 3.631(2) 6_554 yes
Cs1 Te3 3.830(4) . yes
Cs1 Te1 3.882(2) 10_556 yes
Cs1 Te1 3.882(2) 1_655 yes
Cs1 Te1 3.882(2) 10_656 yes
Cs1 Te1 3.882(2) . yes
Cs1 Te2 4.018(3) 13_656 yes
Cs1 Te2 4.018(3) 13_556 yes
Cs1 Cs1 4.3456(6) 1_455 no
Cs1 Cs1 4.3456(6) 1_655 no
Cs1 Bi1 4.601(2) 10_556 no
Te1 Bi1 2.9301(15) 1_455 no
Te1 Cs1 3.631(2) 13_556 no
Te1 Cs1 3.882(2) 1_455 no
Te2 Bi2 3.061(2) 1_655 no
Te2 Bi1 3.1689(11) 10_557 no
Te2 Cs1 4.018(3) 13_656 no
Te2 Cs1 4.018(3) 13_556 no
Te3 Bi3 3.016(2) 1_655 no
Te3 Bi1 3.1152(11) 10_556 no
Te4 Bi4 3.1269(12) 1_455 no
Te4 Bi1 3.3368(15) 1_455 no
Te5 Bi4 3.1285(5) 2_655 no
Te5 Bi3 3.216(2) 9_556 no
Te5 Bi3 3.216(2) 9_656 no
Te5 Bi2 3.244(2) 1_655 no
